data_2208865
loop_
_publ_author_name
'Odaba\,so\(glu, Mustafa'
'B\"uy\"ukg\"ung\"or, Orhan'

_publ_section_title
;
 3-(2-Methoxyanilino)isobenzofuran-1(3<i>H</i>)-one
;
_journal_coeditor_code DN2017
_journal_issue 5
_journal_name_full 'Acta Crystallographica Section E'
_journal_page_first o1884
_journal_page_last o1885
_journal_paper_doi 10.1107/S1600536806012815
_journal_volume 62
_journal_year 2006
_chemical_formula_iupac 'C15 H13 N O3'
_chemical_formula_moiety 'C15 H13 N O3'
_chemical_formula_sum 'C15 H13 N O3'
_chemical_formula_weight 255.26
_chemical_name_common 3-(o-methoxyanilino)phthalide
_chemical_name_systematic
;
3-(2-Methoxyanilino)isobenzofuran-1(3H)-one
;
_space_group_IT_number 2
_symmetry_cell_setting triclinic
_symmetry_space_group_name_Hall '-P 1'
_symmetry_space_group_name_H-M 'P -1'
_atom_sites_solution_hydrogens geom
_atom_sites_solution_primary direct
_atom_sites_solution_secondary difmap
_audit_creation_method SHELXL-97
_cell_angle_alpha 87.136(11)
_cell_angle_beta 78.290(10)
_cell_angle_gamma 61.155(9)
_cell_formula_units_Z 2
_cell_length_a 8.1259(10)
_cell_length_b 8.2644(11)
_cell_length_c 10.6641(13)
_cell_measurement_reflns_used 8287
_cell_measurement_temperature 296(2)
_cell_measurement_theta_max 27.93
_cell_measurement_theta_min 1.95
_cell_volume 613.28(15)
_computing_cell_refinement X-AREA
_computing_data_collection 'X-AREA (Stoe & Cie, 2002)'
_computing_data_reduction 'X-RED32 (Stoe & Cie, 2002)'
_computing_molecular_graphics 'ORTEP-3 for Windows (Farrugia, 1997)'
_computing_publication_material 'WinGX (Farrugia, 1999)'
_computing_structure_refinement 'SHELXL97 (Sheldrick, 1997)'
_computing_structure_solution 'SHELXS97 (Sheldrick, 1997)'
_diffrn_ambient_temperature 296(2)
_diffrn_detector_area_resol_mean 6.67
_diffrn_measured_fraction_theta_full 0.998
_diffrn_measured_fraction_theta_max 0.998
_diffrn_measurement_device_type 'Stoe IPDS-2'
_diffrn_measurement_method '\f or \w scans?'
_diffrn_radiation_monochromator 'plane graphite'
_diffrn_radiation_source 'fine-focus sealed tube'
_diffrn_radiation_type MoK\a
_diffrn_radiation_wavelength 0.71073
_diffrn_reflns_av_R_equivalents 0.0492
_diffrn_reflns_av_sigmaI/netI 0.0353
_diffrn_reflns_limit_h_max 10
_diffrn_reflns_limit_h_min -10
_diffrn_reflns_limit_k_max 10
_diffrn_reflns_limit_k_min -10
_diffrn_reflns_limit_l_max 13
_diffrn_reflns_limit_l_min -13
_diffrn_reflns_number 8287
_diffrn_reflns_theta_full 26.00
_diffrn_reflns_theta_max 26.00
_diffrn_reflns_theta_min 2.82
_diffrn_standards_number 0
_exptl_absorpt_coefficient_mu 0.097
_exptl_absorpt_correction_T_max 0.9861
_exptl_absorpt_correction_T_min 0.9697
_exptl_absorpt_correction_type integration
_exptl_absorpt_process_details '(X-RED32; Stoe & Cie, 2002)'
_exptl_crystal_colour brown
_exptl_crystal_density_diffrn 1.382
_exptl_crystal_density_method 'not measured'
_exptl_crystal_description prism
_exptl_crystal_F_000 268
_exptl_crystal_size_max 0.50
_exptl_crystal_size_mid 0.32
_exptl_crystal_size_min 0.21
_refine_diff_density_max 0.118
_refine_diff_density_min -0.142
_refine_ls_extinction_method none
_refine_ls_goodness_of_fit_ref 1.030
_refine_ls_hydrogen_treatment mixed
_refine_ls_matrix_type full
_refine_ls_number_parameters 176
_refine_ls_number_reflns 2399
_refine_ls_number_restraints 0
_refine_ls_restrained_S_all 1.030
_refine_ls_R_factor_all 0.0593
_refine_ls_R_factor_gt 0.0402
_refine_ls_shift/su_max 0.000
_refine_ls_shift/su_mean 0.000
_refine_ls_structure_factor_coef Fsqd
_refine_ls_weighting_details 'calc w=1/[\s^2^(Fo^2^)+(0.0446P)^2^+0.0674P] where P=(Fo^2^+2Fc^2^)/3'
_refine_ls_weighting_scheme calc
_refine_ls_wR_factor_gt 0.0915
_refine_ls_wR_factor_ref 0.0996
_reflns_number_gt 1774
_reflns_number_total 2399
_reflns_threshold_expression I>2\s(I)
_cod_data_source_file dn2017.cif
_cod_data_source_block I
_cod_database_code 2208865
_cod_database_fobs_code 2208865

loop_
_symmetry_equiv_pos_as_xyz
'x, y, z'
'-x, -y, -z'

loop_
_atom_site_type_symbol
_atom_site_label
_atom_site_fract_x
_atom_site_fract_y
_atom_site_fract_z
_atom_site_U_iso_or_equiv
_atom_site_adp_type
_atom_site_calc_flag
_atom_site_refinement_flags
_atom_site_occupancy
C C1 0.3741(2) 0.2100(2) 0.42760(14) 0.0501(4) Uani d . 1
C C2 0.5416(2) 0.2166(2) 0.45327(13) 0.0456(4) Uani d . 1
C C3 0.7183(2) 0.1646(2) 0.37368(15) 0.0568(4) Uani d . 1
H H3 0.7461 0.1172 0.2902 0.068 Uiso calc R 1
C C4 0.8510(2) 0.1857(2) 0.42263(17) 0.0622(5) Uani d . 1
H H4 0.9711 0.1524 0.3715 0.075 Uiso calc R 1
C C5 0.8085(2) 0.2558(2) 0.54710(18) 0.0616(4) Uani d . 1
H H5 0.9008 0.2688 0.5780 0.074 Uiso calc R 1
C C6 0.6323(2) 0.3068(2) 0.62651(16) 0.0543(4) Uani d . 1
H H6 0.6047 0.3531 0.7103 0.065 Uiso calc R 1
C C7 0.4985(2) 0.2867(2) 0.57705(13) 0.0439(3) Uani d . 1
C C8 0.2961(2) 0.3346(2) 0.63722(14) 0.0470(4) Uani d . 1
H H8 0.2200 0.4689 0.6547 0.056 Uiso calc R 1
C C9 0.0975(2) 0.3046(2) 0.83210(13) 0.0466(4) Uani d . 1
C C10 0.0926(2) 0.2131(2) 0.94528(14) 0.0518(4) Uani d . 1
C C11 -0.0770(3) 0.2735(3) 1.03430(16) 0.0684(5) Uani d . 1
H H11 -0.0797 0.2136 1.1102 0.082 Uiso calc R 1
C C12 -0.2439(3) 0.4241(3) 1.01046(19) 0.0740(6) Uani d . 1
H H12 -0.3578 0.4654 1.0710 0.089 Uiso calc R 1
C C13 -0.2417(2) 0.5114(3) 0.89925(19) 0.0672(5) Uani d . 1
H H13 -0.3542 0.6112 0.8835 0.081 Uiso calc R 1
C C14 -0.0722(2) 0.4518(2) 0.80942(16) 0.0577(4) Uani d . 1
H H14 -0.0719 0.5111 0.7330 0.069 Uiso calc R 1
C C15 0.2810(3) -0.0141(3) 1.07813(16) 0.0703(5) Uani d . 1
H H15A 0.1896 -0.0581 1.1007 0.084 Uiso calc R 1
H H15B 0.2555 0.0772 1.1421 0.084 Uiso calc R 1
H H15C 0.4083 -0.1157 1.0733 0.084 Uiso calc R 1
N N1 0.27559(19) 0.2480(2) 0.75005(12) 0.0498(3) Uani d . 1
O O1 0.35503(19) 0.15306(19) 0.33259(11) 0.0703(4) Uani d . 1
O O2 0.23142(15) 0.28049(16) 0.53253(10) 0.0546(3) Uani d . 1
O O3 0.26565(17) 0.06601(18) 0.95719(10) 0.0635(3) Uani d . 1
H H1 0.367(3) 0.140(3) 0.7576(16) 0.055(5) Uiso d . 1

loop_
_atom_site_aniso_label
_atom_site_aniso_U_11
_atom_site_aniso_U_22
_atom_site_aniso_U_33
_atom_site_aniso_U_12
_atom_site_aniso_U_13
_atom_site_aniso_U_23
C1 0.0561(9) 0.0513(9) 0.0423(8) -0.0262(8) -0.0101(7) 0.0093(6)
C2 0.0484(8) 0.0445(8) 0.0423(8) -0.0232(7) -0.0051(6) 0.0079(6)
C3 0.0596(10) 0.0542(10) 0.0485(8) -0.0271(8) 0.0043(7) 0.0036(7)
C4 0.0473(9) 0.0574(10) 0.0723(11) -0.0248(8) 0.0053(8) 0.0089(8)
C5 0.0510(10) 0.0625(11) 0.0784(12) -0.0333(9) -0.0140(9) 0.0118(9)
C6 0.0553(10) 0.0582(10) 0.0545(9) -0.0320(8) -0.0097(8) 0.0049(7)
C7 0.0443(8) 0.0430(8) 0.0435(8) -0.0225(7) -0.0045(6) 0.0069(6)
C8 0.0459(8) 0.0497(9) 0.0440(7) -0.0241(7) -0.0037(6) 0.0017(6)
C9 0.0440(8) 0.0582(9) 0.0416(7) -0.0302(7) -0.0001(6) -0.0078(6)
C10 0.0468(9) 0.0725(11) 0.0437(8) -0.0363(9) -0.0033(7) -0.0056(7)
C11 0.0647(12) 0.1075(16) 0.0468(9) -0.0568(12) 0.0037(8) -0.0067(9)
C12 0.0463(10) 0.1069(16) 0.0679(12) -0.0423(11) 0.0122(9) -0.0267(11)
C13 0.0431(9) 0.0772(13) 0.0761(12) -0.0279(9) 0.0012(8) -0.0182(10)
C14 0.0480(9) 0.0629(11) 0.0602(10) -0.0268(8) -0.0054(7) -0.0046(8)
C15 0.0841(13) 0.0968(15) 0.0492(9) -0.0572(12) -0.0203(9) 0.0169(9)
N1 0.0431(7) 0.0530(8) 0.0443(7) -0.0201(7) 0.0015(6) 0.0032(6)
O1 0.0811(9) 0.0860(9) 0.0508(7) -0.0427(8) -0.0211(6) 0.0028(6)
O2 0.0487(6) 0.0672(7) 0.0504(6) -0.0303(6) -0.0099(5) 0.0050(5)
O3 0.0581(7) 0.0845(9) 0.0450(6) -0.0349(7) -0.0055(5) 0.0132(6)

loop_
_atom_type_symbol
_atom_type_description
_atom_type_scat_dispersion_real
_atom_type_scat_dispersion_imag
_atom_type_scat_source
C C 0.0033 0.0016 'International Tables Vol C Tables 4.2.6.8 and 6.1.1.4'
H H 0.0000 0.0000 'International Tables Vol C Tables 4.2.6.8 and 6.1.1.4'
N N 0.0061 0.0033 'International Tables Vol C Tables 4.2.6.8 and 6.1.1.4'
O O 0.0106 0.0060 'International Tables Vol C Tables 4.2.6.8 and 6.1.1.4'

loop_
_geom_angle_atom_site_label_1
_geom_angle_atom_site_label_2
_geom_angle_atom_site_label_3
_geom_angle
_geom_angle_publ_flag
O1 C1 O2 121.90(15) y
O1 C1 C2 129.47(15) y
O2 C1 C2 108.63(13) ?
C7 C2 C3 121.92(15) ?
C7 C2 C1 108.59(13) ?
C3 C2 C1 129.48(14) ?
C4 C3 C2 117.45(15) ?
C4 C3 H3 121.3 ?
C2 C3 H3 121.3 ?
C3 C4 C5 120.84(16) ?
C3 C4 H4 119.6 ?
C5 C4 H4 119.6 ?
C6 C5 C4 121.57(17) ?
C6 C5 H5 119.2 ?
C4 C5 H5 119.2 ?
C7 C6 C5 117.57(15) ?
C7 C6 H6 121.2 ?
C5 C6 H6 121.2 ?
C2 C7 C6 120.64(14) ?
C2 C7 C8 109.39(13) ?
C6 C7 C8 129.95(13) ?
N1 C8 O2 112.46(12) y
N1 C8 C7 114.88(13) y
O2 C8 C7 102.73(11) ?
N1 C8 H8 108.8 ?
O2 C8 H8 108.8 ?
C7 C8 H8 108.8 ?
C14 C9 C10 118.72(14) ?
C14 C9 N1 123.32(15) ?
C10 C9 N1 117.89(14) ?
O3 C10 C11 125.45(16) ?
O3 C10 C9 114.46(13) ?
C11 C10 C9 120.08(17) ?
C10 C11 C12 119.96(18) ?
C10 C11 H11 120.0 ?
C12 C11 H11 120.0 ?
C13 C12 C11 120.42(16) ?
C13 C12 H12 119.8 ?
C11 C12 H12 119.8 ?
C12 C13 C14 120.02(19) ?
C12 C13 H13 120.0 ?
C14 C13 H13 120.0 ?
C13 C14 C9 120.76(17) ?
C13 C14 H14 119.6 ?
C9 C14 H14 119.6 ?
O3 C15 H15A 109.5 ?
O3 C15 H15B 109.5 ?
H15A C15 H15B 109.5 ?
O3 C15 H15C 109.5 ?
H15A C15 H15C 109.5 ?
H15B C15 H15C 109.5 ?
C8 N1 C9 122.18(14) ?
C8 N1 H1 117.4(11) ?
C9 N1 H1 118.0(11) ?
C1 O2 C8 110.62(11) ?
C10 O3 C15 117.88(13) ?

loop_
_geom_bond_atom_site_label_1
_geom_bond_atom_site_label_2
_geom_bond_distance
_geom_bond_publ_flag
C1 O1 1.2061(19) y
C1 O2 1.3502(19) y
C1 C2 1.468(2) ?
C2 C7 1.376(2) y
C2 C3 1.383(2) ?
C3 C4 1.373(2) ?
C3 H3 0.9300 ?
C4 C5 1.384(3) ?
C4 H4 0.9300 ?
C5 C6 1.381(2) ?
C5 H5 0.9300 ?
C6 C7 1.379(2) ?
C6 H6 0.9300 ?
C7 C8 1.498(2) y
C8 N1 1.3913(19) y
C8 O2 1.4961(18) y
C8 H8 0.9800 ?
C9 C14 1.388(2) ?
C9 C10 1.396(2) ?
C9 N1 1.3976(19) y
C10 O3 1.371(2) ?
C10 C11 1.379(2) ?
C11 C12 1.391(3) ?
C11 H11 0.9300 ?
C12 C13 1.358(3) ?
C12 H12 0.9300 ?
C13 C14 1.384(2) ?
C13 H13 0.9300 ?
C14 H14 0.9300 ?
C15 O3 1.4204(19) ?
C15 H15A 0.9600 ?
C15 H15B 0.9600 ?
C15 H15C 0.9600 ?
N1 H1 0.857(18) ?

loop_
_geom_hbond_atom_site_label_D
_geom_hbond_atom_site_label_H
_geom_hbond_atom_site_label_A
_geom_hbond_site_symmetry_A
_geom_hbond_distance_DH
_geom_hbond_distance_HA
_geom_hbond_distance_DA
_geom_hbond_angle_DHA
N1 H1 O3 1 0.86(2) 2.286(18) 2.6193(18) 103.3(16)
N1 H1 O1 2_656 0.857(18) 2.441(18) 3.224(2) 152.1(15)
C15 H15B O1 1_556 0.96 2.54 3.387(2) 147

loop_
_geom_torsion_atom_site_label_1
_geom_torsion_atom_site_label_2
_geom_torsion_atom_site_label_3
_geom_torsion_atom_site_label_4
_geom_torsion
O1 C1 C2 C7 -177.63(17)
O2 C1 C2 C7 1.95(17)
O1 C1 C2 C3 2.3(3)
O2 C1 C2 C3 -178.12(15)
C7 C2 C3 C4 -0.1(2)
C1 C2 C3 C4 179.98(15)
C2 C3 C4 C5 0.2(2)
C3 C4 C5 C6 0.1(3)
C4 C5 C6 C7 -0.5(2)
C3 C2 C7 C6 -0.3(2)
C1 C2 C7 C6 179.62(13)
C3 C2 C7 C8 178.46(14)
C1 C2 C7 C8 -1.60(16)
C5 C6 C7 C2 0.6(2)
C5 C6 C7 C8 -177.92(15)
C2 C7 C8 N1 123.16(14)
C6 C7 C8 N1 -58.2(2)
C2 C7 C8 O2 0.71(15)
C6 C7 C8 O2 179.34(15)
C14 C9 C10 O3 177.98(13)
N1 C9 C10 O3 -5.0(2)
C14 C9 C10 C11 -2.4(2)
N1 C9 C10 C11 174.67(15)
O3 C10 C11 C12 -179.49(16)
C9 C10 C11 C12 0.9(3)
C10 C11 C12 C13 0.6(3)
C11 C12 C13 C14 -0.7(3)
C12 C13 C14 C9 -0.8(3)
C10 C9 C14 C13 2.4(2)
N1 C9 C14 C13 -174.53(15)
O2 C8 N1 C9 -76.44(17)
C7 C8 N1 C9 166.52(13)
C14 C9 N1 C8 -0.9(2)
C10 C9 N1 C8 -177.79(14)
O1 C1 O2 C8 178.13(15)
C2 C1 O2 C8 -1.48(16)
N1 C8 O2 C1 -123.54(14)
C7 C8 O2 C1 0.52(15)
C11 C10 O3 C15 -10.4(2)
C9 C10 O3 C15 169.25(14)

loop_
_cod_related_entry_id
_cod_related_entry_database
_cod_related_entry_code
1 ChemSpider 2404881
